data_7237707
loop_
_publ_author_name
'Gong, Junyi'
'Han, Jinliang'
'Liu, Qian'
'Ren, Xiaojie'
'Wei, Peifa'
'Yang, Lei'
'Zhang, Yun'
'Liu, Jing'
'Dong, Yongqiang'
'Wang, Yangang'
'Song, Xiangzhi'
'Tang, Ben Zhong'

_publ_section_title
;
 An ideal platform of light-emitting materials from phenothiazine: facile
 preparation, tunable red/NIR fluorescence, bent geometry-promoted AIE
 behaviour and selective lipid-droplet (LD) tracking ability
;
_journal_issue 14
_journal_name_full 'Journal of Materials Chemistry C'
_journal_page_first 4185
_journal_paper_doi 10.1039/C9TC00143C
_journal_volume 7
_journal_year 2019
_chemical_formula_sum 'C26 H21 N3 S2'
_chemical_formula_weight 439.58
_space_group_IT_number 2
_space_group_name_Hall '-P 1'
_space_group_name_H-M_alt 'P -1'
_atom_sites_solution_hydrogens geom
_atom_sites_solution_primary direct
_atom_sites_solution_secondary difmap
_audit_creation_method SHELXL-97
_audit_update_record
;
2018-12-01 deposited with the CCDC.	2019-03-04 downloaded from the CCDC.
;
_cell_angle_alpha 74.414(2)
_cell_angle_beta 87.622(2)
_cell_angle_gamma 77.369(2)
_cell_formula_units_Z 2
_cell_length_a 7.5690(2)
_cell_length_b 9.6729(3)
_cell_length_c 16.0008(5)
_cell_measurement_temperature 296(2)
_cell_volume 1100.91(6)
_computing_structure_refinement 'SHELXL-97 (Sheldrick, 1997)'
_computing_structure_solution 'SHELXS-97 (Sheldrick, 1990)'
_diffrn_ambient_temperature 296(2)
_diffrn_measured_fraction_theta_full 0.969
_diffrn_measured_fraction_theta_max 0.969
_diffrn_radiation_monochromator graphite
_diffrn_radiation_source 'fine-focus sealed tube'
_diffrn_radiation_type MoK\a
_diffrn_radiation_wavelength 0.71073
_diffrn_reflns_av_R_equivalents 0.0173
_diffrn_reflns_av_sigmaI/netI 0.0350
_diffrn_reflns_limit_h_max 9
_diffrn_reflns_limit_h_min -9
_diffrn_reflns_limit_k_max 12
_diffrn_reflns_limit_k_min -12
_diffrn_reflns_limit_l_max 20
_diffrn_reflns_limit_l_min -20
_diffrn_reflns_number 8972
_diffrn_reflns_theta_full 27.52
_diffrn_reflns_theta_max 27.52
_diffrn_reflns_theta_min 2.24
_exptl_absorpt_coefficient_mu 0.261
_exptl_crystal_density_diffrn 1.326
_exptl_crystal_density_method 'not measured'
_exptl_crystal_F_000 460
_refine_diff_density_max 1.201
_refine_diff_density_min -0.788
_refine_diff_density_rms 0.096
_refine_ls_extinction_method none
_refine_ls_goodness_of_fit_ref 1.012
_refine_ls_hydrogen_treatment mixed
_refine_ls_matrix_type full
_refine_ls_number_parameters 280
_refine_ls_number_reflns 4904
_refine_ls_number_restraints 2
_refine_ls_restrained_S_all 1.013
_refine_ls_R_factor_all 0.1196
_refine_ls_R_factor_gt 0.0864
_refine_ls_shift/su_max 0.002
_refine_ls_shift/su_mean 0.000
_refine_ls_structure_factor_coef Fsqd
_refine_ls_weighting_details 'calc w=1/[\s^2^(Fo^2^)+(0.1814P)^2^+0.9547P] where P=(Fo^2^+2Fc^2^)/3'
_refine_ls_weighting_scheme calc
_refine_ls_wR_factor_gt 0.2536
_refine_ls_wR_factor_ref 0.2899
_reflns_number_gt 3321
_reflns_number_total 4904
_reflns_threshold_expression >2sigma(I)
_cod_data_source_file c9tc00143c2.cif
_cod_data_source_block songxz1_0m
_cod_database_code 7237707

loop_
_symmetry_equiv_pos_as_xyz
'x, y, z'
'-x, -y, -z'

loop_
_atom_site_label
_atom_site_type_symbol
_atom_site_fract_x
_atom_site_fract_y
_atom_site_fract_z
_atom_site_U_iso_or_equiv
_atom_site_adp_type
_atom_site_occupancy
_atom_site_symmetry_multiplicity
_atom_site_calc_flag
_atom_site_refinement_flags
S2 S 0.48094(15) 0.62771(12) 0.36676(7) 0.0562(4) Uani 1 1 d .
C17 C 0.1970(5) 0.8624(4) 0.3503(2) 0.0459(9) Uani 1 1 d .
C18 C 0.2689(6) 0.7180(4) 0.3965(2) 0.0474(9) Uani 1 1 d .
C22 C 0.0337(6) 0.9348(5) 0.3770(3) 0.0557(10) Uani 1 1 d .
H22A H -0.0174 1.0309 0.3467 0.067 Uiso 1 1 calc R
C19 C 0.1779(7) 0.6463(5) 0.4669(3) 0.0605(11) Uani 1 1 d .
H19A H 0.2243 0.5484 0.4957 0.073 Uiso 1 1 calc R
C21 C -0.0532(7) 0.8638(6) 0.4487(3) 0.0656(12) Uani 1 1 d .
H21A H -0.1616 0.9134 0.4665 0.079 Uiso 1 1 calc R
C20 C 0.0191(7) 0.7213(6) 0.4936(3) 0.0687(13) Uani 1 1 d .
H20A H -0.0392 0.6755 0.5421 0.082 Uiso 1 1 calc R
N2 N 0.2885(5) 0.9300(3) 0.2771(2) 0.0479(8) Uani 1 1 d .
C23 C 0.2553(7) 1.0912(4) 0.2474(3) 0.0625(12) Uani 1 1 d .
H23A H 0.1294 1.1300 0.2293 0.075 Uiso 1 1 calc R
H23B H 0.3295 1.1194 0.1975 0.075 Uiso 1 1 calc R
C24 C 0.2983(8) 1.1594(5) 0.3187(4) 0.0740(14) Uani 1 1 d .
H24A H 0.2783 1.2651 0.2952 0.089 Uiso 1 1 calc R
H24B H 0.2148 1.1398 0.3659 0.089 Uiso 1 1 calc R
C25 C 0.4896(9) 1.1021(6) 0.3546(5) 0.0899(18) Uani 1 1 d .
H25A H 0.5741 1.1071 0.3072 0.108 Uiso 1 1 calc R
H25B H 0.5046 1.0000 0.3875 0.108 Uiso 1 1 calc R
C26 C 0.5308(11) 1.1927(8) 0.4132(5) 0.111(2) Uani 1 1 d .
H26A H 0.6525 1.1549 0.4357 0.167 Uiso 1 1 calc R
H26B H 0.4479 1.1869 0.4604 0.167 Uiso 1 1 calc R
H26C H 0.5179 1.2934 0.3803 0.167 Uiso 1 1 calc R
C15 C 0.4566(5) 0.7019(4) 0.2537(2) 0.0410(8) Uani 1 1 d .
C14 C 0.3678(5) 0.8479(4) 0.2202(2) 0.0405(8) Uani 1 1 d .
C11 C 0.5445(5) 0.6773(4) 0.1098(2) 0.0405(8) Uani 1 1 d .
C16 C 0.5405(5) 0.6172(4) 0.1997(2) 0.0427(8) Uani 1 1 d .
H16A H 0.5949 0.5191 0.2236 0.051 Uiso 1 1 calc R
C12 C 0.4532(5) 0.8236(4) 0.0770(2) 0.0441(8) Uani 1 1 d .
H12A H 0.4524 0.8665 0.0176 0.053 Uiso 1 1 calc R
C13 C 0.3638(5) 0.9067(4) 0.1308(3) 0.0444(8) Uani 1 1 d .
H13A H 0.3008 1.0025 0.1068 0.053 Uiso 1 1 calc R
C10 C 0.6390(5) 0.6021(4) 0.0491(3) 0.0427(8) Uani 1 1 d .
H10A H 0.6308 0.6596 -0.0080 0.051 Uiso 1 1 calc R
C8 C 0.7376(5) 0.4630(4) 0.0596(2) 0.0424(8) Uani 1 1 d .
C9 C 0.7665(6) 0.3575(5) 0.1414(3) 0.0594(11) Uani 1 1 d .
N3 N 0.7947(8) 0.2713(5) 0.2072(3) 0.102(2) Uani 1 1 d .
C6 C 0.9864(6) 0.2604(5) -0.0879(3) 0.0520(10) Uani 1 1 d .
C1 C 0.9345(5) 0.3896(5) -0.1520(3) 0.0496(9) Uani 1 1 d .
C3 C 1.0905(8) 0.2682(9) -0.2539(4) 0.086(2) Uani 1 1 d .
H3A H 1.1297 0.2679 -0.3097 0.104 Uiso 1 1 calc R
C2 C 0.9851(7) 0.3960(7) -0.2376(3) 0.0752(15) Uani 1 1 d .
H2A H 0.9503 0.4817 -0.2820 0.090 Uiso 1 1 calc R
C5 C 1.0881(7) 0.1362(6) -0.1055(4) 0.0712(14) Uani 1 1 d .
H5A H 1.1223 0.0500 -0.0614 0.085 Uiso 1 1 calc R
C4 C 1.1362(7) 0.1410(8) -0.1857(5) 0.0844(19) Uani 1 1 d .
H4A H 1.2036 0.0561 -0.1976 0.101 Uiso 1 1 calc R
S1 S 0.80644(19) 0.52996(14) -0.11654(9) 0.0677(4) Uani 1 1 d U
N1 N 0.9371(5) 0.2525(5) 0.0042(2) 0.0594(11) Uani 1 1 d U
C7 C 0.8250(5) 0.4116(4) -0.0128(3) 0.0422(8) Uani 1 1 d U

loop_
_atom_site_aniso_label
_atom_site_aniso_U_11
_atom_site_aniso_U_22
_atom_site_aniso_U_33
_atom_site_aniso_U_23
_atom_site_aniso_U_13
_atom_site_aniso_U_12
S2 0.0587(7) 0.0532(6) 0.0457(6) -0.0101(4) -0.0088(4) 0.0090(5)
C17 0.047(2) 0.053(2) 0.0423(19) -0.0218(16) -0.0030(15) -0.0088(17)
C18 0.052(2) 0.050(2) 0.0399(19) -0.0153(16) -0.0050(16) -0.0056(17)
C22 0.057(3) 0.058(2) 0.053(2) -0.0244(19) -0.0028(19) -0.0028(19)
C19 0.075(3) 0.062(3) 0.044(2) -0.0110(19) -0.003(2) -0.016(2)
C21 0.057(3) 0.088(3) 0.057(3) -0.033(2) 0.009(2) -0.011(2)
C20 0.072(3) 0.088(4) 0.049(2) -0.024(2) 0.011(2) -0.020(3)
N2 0.058(2) 0.0357(15) 0.0487(18) -0.0155(13) 0.0009(14) -0.0018(13)
C23 0.082(3) 0.040(2) 0.062(3) -0.0166(19) -0.003(2) 0.000(2)
C24 0.101(4) 0.048(2) 0.071(3) -0.021(2) 0.007(3) -0.007(2)
C25 0.090(4) 0.070(3) 0.120(5) -0.035(3) -0.008(4) -0.026(3)
C26 0.133(6) 0.094(5) 0.132(6) -0.059(5) 0.011(5) -0.042(4)
C15 0.0367(18) 0.0433(18) 0.0439(18) -0.0130(15) -0.0045(14) -0.0078(14)
C14 0.0358(18) 0.0399(18) 0.0472(19) -0.0156(15) -0.0013(14) -0.0060(14)
C11 0.0352(18) 0.0417(18) 0.048(2) -0.0159(15) -0.0029(14) -0.0100(14)
C16 0.0369(19) 0.0384(17) 0.052(2) -0.0139(15) -0.0035(15) -0.0036(14)
C12 0.043(2) 0.0452(19) 0.0436(19) -0.0129(15) -0.0014(15) -0.0080(15)
C13 0.042(2) 0.0371(17) 0.051(2) -0.0123(15) -0.0026(15) -0.0011(14)
C10 0.042(2) 0.0424(18) 0.047(2) -0.0163(15) 0.0001(15) -0.0105(15)
C8 0.0376(19) 0.0470(19) 0.0439(19) -0.0130(15) 0.0015(14) -0.0109(15)
C9 0.065(3) 0.046(2) 0.056(3) -0.0086(19) 0.016(2) 0.0011(19)
N3 0.121(4) 0.072(3) 0.075(3) 0.005(2) 0.038(3) 0.024(3)
C6 0.047(2) 0.060(2) 0.061(2) -0.027(2) 0.0004(18) -0.0221(19)
C1 0.0379(19) 0.055(2) 0.064(2) -0.0282(19) -0.0004(17) -0.0127(16)
C3 0.076(4) 0.151(6) 0.076(4) -0.078(4) 0.031(3) -0.062(4)
C2 0.071(3) 0.100(4) 0.062(3) -0.015(3) -0.007(2) -0.041(3)
C5 0.058(3) 0.058(3) 0.102(4) -0.037(3) -0.012(3) 0.000(2)
C4 0.050(3) 0.096(4) 0.134(6) -0.078(4) 0.008(3) -0.013(3)
S1 0.0740(8) 0.0671(8) 0.0680(8) -0.0280(6) 0.0076(6) -0.0165(6)
N1 0.055(2) 0.102(3) 0.062(2) -0.060(2) 0.0334(16) -0.061(2)
C7 0.0356(18) 0.0405(18) 0.057(2) -0.0216(16) 0.0023(15) -0.0111(14)

loop_
_atom_type_symbol
_atom_type_description
_atom_type_scat_dispersion_real
_atom_type_scat_dispersion_imag
_atom_type_scat_source
C C 0.0033 0.0016 'International Tables Vol C Tables 4.2.6.8 and 6.1.1.4'
H H 0.0000 0.0000 'International Tables Vol C Tables 4.2.6.8 and 6.1.1.4'
N N 0.0061 0.0033 'International Tables Vol C Tables 4.2.6.8 and 6.1.1.4'
S S 0.1246 0.1234 'International Tables Vol C Tables 4.2.6.8 and 6.1.1.4'

loop_
_geom_angle_atom_site_label_1
_geom_angle_atom_site_label_2
_geom_angle_atom_site_label_3
_geom_angle
C15 S2 C18 98.17(18)
C18 C17 C22 118.4(4)
C18 C17 N2 119.6(3)
C22 C17 N2 121.9(4)
C17 C18 C19 120.9(4)
C17 C18 S2 119.0(3)
C19 C18 S2 120.1(3)
C21 C22 C17 120.2(4)
C20 C19 C18 119.6(4)
C20 C21 C22 120.7(4)
C21 C20 C19 120.0(4)
C14 N2 C17 119.2(3)
C14 N2 C23 118.8(3)
C17 N2 C23 119.6(3)
N2 C23 C24 112.2(4)
C25 C24 C23 113.8(4)
C24 C25 C26 110.4(6)
C16 C15 C14 121.3(3)
C16 C15 S2 118.9(3)
C14 C15 S2 119.6(3)
C13 C14 C15 118.2(3)
C13 C14 N2 122.5(3)
C15 C14 N2 119.3(3)
C12 C11 C16 117.0(3)
C12 C11 C10 117.7(3)
C16 C11 C10 125.3(3)
C15 C16 C11 121.1(3)
C13 C12 C11 121.9(3)
C14 C13 C12 120.6(3)
C8 C10 C11 132.2(4)
C10 C8 C9 122.9(4)
C10 C8 C7 122.3(4)
C9 C8 C7 114.8(3)
N3 C9 C8 178.2(5)
C5 C6 C1 121.7(5)
C5 C6 N1 117.6(4)
C1 C6 N1 120.7(4)
C6 C1 C2 120.0(4)
C6 C1 S1 114.2(3)
C2 C1 S1 125.8(4)
C4 C3 C2 119.5(5)
C1 C2 C3 117.3(5)
C4 C5 C6 118.8(6)
C5 C4 C3 122.8(5)
C1 S1 C7 88.1(2)
C6 N1 C7 96.3(3)
C8 C7 N1 119.4(3)
C8 C7 S1 120.0(3)
N1 C7 S1 120.6(3)

loop_
_geom_bond_atom_site_label_1
_geom_bond_atom_site_label_2
_geom_bond_distance
S2 C15 1.760(4)
S2 C18 1.764(4)
C17 C18 1.392(6)
C17 C22 1.393(6)
C17 N2 1.413(5)
C18 C19 1.397(6)
C22 C21 1.390(6)
C19 C20 1.377(7)
C21 C20 1.374(7)
N2 C14 1.399(5)
N2 C23 1.471(5)
C23 C24 1.540(7)
C24 C25 1.510(9)
C25 C26 1.526(9)
C15 C16 1.388(5)
C15 C14 1.393(5)
C14 C13 1.388(5)
C11 C12 1.400(5)
C11 C16 1.401(5)
C11 C10 1.442(5)
C12 C13 1.389(5)
C10 C8 1.358(5)
C8 C9 1.418(6)
C8 C7 1.459(5)
C9 N3 1.148(6)
C6 C5 1.370(6)
C6 C1 1.378(6)
C6 N1 1.491(5)
C1 C2 1.395(7)
C1 S1 1.703(4)
C3 C4 1.396(9)
C3 C2 1.399(9)
C5 C4 1.310(9)
S1 C7 1.736(4)
N1 C7 1.544(6)
